data_1559480
loop_
_publ_author_name
'Kranjc, Kri\<stof'
'Juranovi\<c, Amadej'
'Ko\<cevar, Marijan'
'Perdih, Franc'

_publ_section_title
;
 Supramolecular Diversity of Oxabicyclo[2.2.2]octenes Formed between
 Substituted 2H-Pyran-2-ones and Vinyl-Moiety-Containing Dienophiles
;
_journal_issue 10
_journal_name_full Symmetry
_journal_page_first 1714
_journal_paper_doi 10.3390/sym12101714
_journal_volume 12
_journal_year 2020
_chemical_formula_moiety 'C28 H29 N O5'
_chemical_formula_sum 'C28 H29 N O5'
_chemical_formula_weight 459.52
_chemical_name_systematic
;
N-[rel-(1S,4R,8S)-6-Benzoyl-8-(cyclohexyloxy)-1-methyl-3-oxo-2-oxabicyclo[2.2.2]oct-5-en-4-yl]benzamide
;
_space_group_IT_number 15
_space_group_name_Hall '-C 2yc'
_space_group_name_H-M_alt 'C 1 2/c 1'
_symmetry_cell_setting monoclinic
_symmetry_space_group_name_Hall '-C 2yc'
_symmetry_space_group_name_H-M 'C 1 2/c 1'
_atom_sites_solution_hydrogens geom
_atom_sites_solution_primary direct
_atom_sites_solution_secondary difmap
_audit_creation_method SHELXL-97
_cell_angle_alpha 90.00
_cell_angle_beta 127.2900(10)
_cell_angle_gamma 90.00
_cell_formula_units_Z 8
_cell_length_a 25.6982(6)
_cell_length_b 13.3577(2)
_cell_length_c 18.3592(4)
_cell_measurement_reflns_used 5926
_cell_measurement_temperature 293(2)
_cell_measurement_theta_max 27.48
_cell_measurement_theta_min 2.55
_cell_volume 5013.85(19)
_computing_cell_refinement 'DENZO-SMN (Otwinowski & Minor, 1997)'
_computing_data_collection 'KappaCCD Reference Manual (Nonius, 1998)'
_computing_data_reduction 'DENZO-SMN (Otwinowski & Minor, 1997)'
_computing_molecular_graphics 'ORTEP-3 for Windows version 2.02 (Farrugia, 2008)'
_computing_publication_material 'WinGX publication routines (Farrugia, 1999)'
_computing_structure_refinement 'SHELXL-97 (Sheldrick, 1997)'
_computing_structure_solution 'SHELXS-97 (Sheldrick, 1997)'
_diffrn_ambient_temperature 293(2)
_diffrn_detector_area_resol_mean 0.055
_diffrn_measured_fraction_theta_full 0.992
_diffrn_measured_fraction_theta_max 0.992
_diffrn_measurement_device_type
;
Nonius KappaCCD area-detector diffractometer
;
_diffrn_measurement_method '\f scans + \w scans'
_diffrn_radiation_monochromator graphite
_diffrn_radiation_source 'fine-focus sealed tube'
_diffrn_radiation_type MoK\a
_diffrn_radiation_wavelength 0.71073
_diffrn_reflns_av_R_equivalents 0.0192
_diffrn_reflns_av_sigmaI/netI 0.0281
_diffrn_reflns_limit_h_max 33
_diffrn_reflns_limit_h_min -33
_diffrn_reflns_limit_k_max 17
_diffrn_reflns_limit_k_min -14
_diffrn_reflns_limit_l_max 23
_diffrn_reflns_limit_l_min -23
_diffrn_reflns_number 10443
_diffrn_reflns_theta_full 27.49
_diffrn_reflns_theta_max 27.49
_diffrn_reflns_theta_min 3.19
_exptl_absorpt_coefficient_mu 0.083
_exptl_absorpt_correction_T_max 0.9835
_exptl_absorpt_correction_T_min 0.9635
_exptl_absorpt_correction_type multi-scan
_exptl_absorpt_process_details 'SCALEPACK (Otwinowski & Minor, 1997)'
_exptl_crystal_colour colorless
_exptl_crystal_density_diffrn 1.218
_exptl_crystal_density_method 'not measured'
_exptl_crystal_description prism
_exptl_crystal_F_000 1952
_exptl_crystal_size_max 0.45
_exptl_crystal_size_mid 0.25
_exptl_crystal_size_min 0.20
_refine_diff_density_max 0.254
_refine_diff_density_min -0.230
_refine_diff_density_rms 0.035
_refine_ls_extinction_method none
_refine_ls_goodness_of_fit_ref 1.023
_refine_ls_hydrogen_treatment constr
_refine_ls_matrix_type full
_refine_ls_number_parameters 309
_refine_ls_number_reflns 5708
_refine_ls_number_restraints 0
_refine_ls_restrained_S_all 1.023
_refine_ls_R_factor_all 0.0874
_refine_ls_R_factor_gt 0.0551
_refine_ls_shift/su_max 0.000
_refine_ls_shift/su_mean 0.000
_refine_ls_structure_factor_coef Fsqd
_refine_ls_weighting_details 'calc w=1/[\s^2^(Fo^2^)+(0.0760P)^2^+2.6255P] where P=(Fo^2^+2Fc^2^)/3'
_refine_ls_weighting_scheme calc
_refine_ls_wR_factor_gt 0.1413
_refine_ls_wR_factor_ref 0.1683
_reflns_number_gt 3811
_reflns_number_total 5708
_reflns_threshold_expression >2\s(I)
_cod_data_source_file endo-3d.cif
_cod_data_source_block endo-3d
_cod_original_cell_volume 5013.85(18)
_cod_original_sg_symbol_H-M C2/c
_cod_database_code 1559480

loop_
_symmetry_equiv_pos_as_xyz
'x, y, z'
'-x, y, -z+1/2'
'x+1/2, y+1/2, z'
'-x+1/2, y+1/2, -z+1/2'
'-x, -y, -z'
'x, -y, z-1/2'
'-x+1/2, -y+1/2, -z'
'x+1/2, -y+1/2, z-1/2'

loop_
_atom_site_label
_atom_site_type_symbol
_atom_site_fract_x
_atom_site_fract_y
_atom_site_fract_z
_atom_site_U_iso_or_equiv
_atom_site_adp_type
_atom_site_occupancy
_atom_site_symmetry_multiplicity
_atom_site_calc_flag
_atom_site_refinement_flags
_atom_site_disorder_assembly
_atom_site_disorder_group
N1 N -0.06279(7) 0.41678(10) -0.00054(10) 0.0515(4) Uani 1 1 d . . .
H1 H -0.0318 0.4379 0.0534 0.077 Uiso 1 1 calc R . .
O1 O -0.04985(7) 0.28910(10) -0.16410(9) 0.0663(4) Uani 1 1 d . . .
O2 O -0.05670(7) 0.45144(10) -0.14560(10) 0.0707(4) Uani 1 1 d . . .
O3 O 0.02665(6) 0.26178(10) 0.10797(8) 0.0567(3) Uani 1 1 d . . .
O4 O -0.16709(6) 0.43264(10) -0.12600(10) 0.0704(4) Uani 1 1 d . . .
O5 O -0.15379(11) 0.05057(15) -0.22288(14) 0.1095(7) Uani 1 1 d . . .
C1 C -0.05426(9) 0.36640(14) -0.12156(12) 0.0563(4) Uani 1 1 d . . .
C2 C -0.05166(7) 0.33434(12) -0.03959(11) 0.0466(4) Uani 1 1 d . . .
C3 C 0.01893(8) 0.29218(13) 0.02854(11) 0.0498(4) Uani 1 1 d . . .
H3 H 0.0506 0.3451 0.0443 0.060 Uiso 1 1 calc R . .
C4 C 0.02656(9) 0.20677(15) -0.02017(14) 0.0612(5) Uani 1 1 d . . .
H4A H 0.0375 0.1454 0.0146 0.073 Uiso 1 1 calc R . .
H4B H 0.0622 0.2222 -0.0231 0.073 Uiso 1 1 calc R . .
C5 C -0.03662(10) 0.19124(14) -0.11752(14) 0.0595(5) Uani 1 1 d . . .
C6 C -0.09103(8) 0.17301(13) -0.10936(12) 0.0545(4) Uani 1 1 d . . .
C7 C -0.09799(8) 0.24803(12) -0.06809(12) 0.0491(4) Uani 1 1 d . . .
H7 H -0.1292 0.2471 -0.0577 0.059 Uiso 1 1 calc R . .
C8 C -0.02863(14) 0.1179(2) -0.17252(19) 0.0881(7) Uani 1 1 d . . .
H8A H -0.0676 0.1175 -0.2347 0.132 Uiso 1 1 calc R . .
H8B H -0.0212 0.0521 -0.1468 0.132 Uiso 1 1 calc R . .
H8C H 0.0080 0.1373 -0.1710 0.132 Uiso 1 1 calc R . .
C9 C -0.13557(10) 0.08460(15) -0.14903(16) 0.0700(6) Uani 1 1 d . . .
C10 C -0.16022(11) 0.04398(14) -0.10152(18) 0.0715(6) Uani 1 1 d . . .
C11 C -0.22027(13) -0.00558(17) -0.1528(3) 0.1010(9) Uani 1 1 d . . .
H11 H -0.2424 -0.0149 -0.2153 0.121 Uiso 1 1 calc R . .
C12 C -0.2465(2) -0.0401(3) -0.1126(5) 0.1410(17) Uani 1 1 d . . .
H12 H -0.2871 -0.0715 -0.1481 0.169 Uiso 1 1 calc R . .
C13 C -0.2148(3) -0.0298(2) -0.0209(4) 0.1383(17) Uani 1 1 d . . .
H13 H -0.2341 -0.0531 0.0053 0.166 Uiso 1 1 calc R . .
C14 C -0.1530(2) 0.0160(2) 0.0343(3) 0.1240(12) Uani 1 1 d . . .
H14 H -0.1301 0.0210 0.0973 0.149 Uiso 1 1 calc R . .
C15 C -0.12692(14) 0.05358(16) -0.0084(2) 0.0851(7) Uani 1 1 d . . .
H15 H -0.0865 0.0856 0.0265 0.102 Uiso 1 1 calc R . .
C16 C 0.09083(8) 0.28266(15) 0.19179(13) 0.0588(5) Uani 1 1 d . . .
H16 H 0.1008 0.3535 0.1917 0.071 Uiso 1 1 calc R . .
C17 C 0.14394(9) 0.22057(16) 0.20248(15) 0.0683(5) Uani 1 1 d . . .
H17A H 0.1460 0.2348 0.1525 0.082 Uiso 1 1 calc R . .
H17B H 0.1339 0.1501 0.1999 0.082 Uiso 1 1 calc R . .
C18 C 0.20975(11) 0.2433(2) 0.29310(18) 0.0934(8) Uani 1 1 d . . .
H18A H 0.2429 0.2002 0.3001 0.112 Uiso 1 1 calc R . .
H18B H 0.2217 0.3121 0.2930 0.112 Uiso 1 1 calc R . .
C19 C 0.20780(15) 0.2276(4) 0.3717(2) 0.1392(15) Uani 1 1 d . . .
H19A H 0.2494 0.2473 0.4279 0.167 Uiso 1 1 calc R . .
H19B H 0.2012 0.1571 0.3763 0.167 Uiso 1 1 calc R . .
C20 C 0.15411(16) 0.2871(4) 0.36079(19) 0.1499(17) Uani 1 1 d . . .
H20A H 0.1638 0.3579 0.3643 0.180 Uiso 1 1 calc R . .
H20B H 0.1522 0.2713 0.4107 0.180 Uiso 1 1 calc R . .
C21 C 0.08727(13) 0.2655(3) 0.26930(17) 0.1096(11) Uani 1 1 d . . .
H21A H 0.0747 0.1967 0.2683 0.132 Uiso 1 1 calc R . .
H21B H 0.0544 0.3090 0.2626 0.132 Uiso 1 1 calc R . .
C22 C -0.12254(8) 0.46135(13) -0.04917(12) 0.0531(4) Uani 1 1 d . . .
C23 C -0.13075(9) 0.54668(13) -0.00446(14) 0.0560(4) Uani 1 1 d . . .
C24 C -0.17964(10) 0.61584(15) -0.06076(18) 0.0690(5) Uani 1 1 d . . .
H24 H -0.2065 0.6074 -0.1240 0.083 Uiso 1 1 calc R . .
C25 C -0.18848(14) 0.69742(18) -0.0228(3) 0.0903(8) Uani 1 1 d . . .
H25 H -0.2207 0.7444 -0.0607 0.108 Uiso 1 1 calc R . .
C26 C -0.15014(16) 0.7092(2) 0.0698(3) 0.0997(10) Uani 1 1 d . . .
H26 H -0.1565 0.7641 0.0948 0.120 Uiso 1 1 calc R . .
C27 C -0.10243(15) 0.6412(2) 0.1261(2) 0.0952(9) Uani 1 1 d . . .
H27 H -0.0766 0.6496 0.1893 0.114 Uiso 1 1 calc R . .
C28 C -0.09231(11) 0.55931(18) 0.08926(16) 0.0724(6) Uani 1 1 d . . .
H28 H -0.0597 0.5131 0.1277 0.087 Uiso 1 1 calc R . .

loop_
_atom_site_aniso_label
_atom_site_aniso_U_11
_atom_site_aniso_U_22
_atom_site_aniso_U_33
_atom_site_aniso_U_23
_atom_site_aniso_U_13
_atom_site_aniso_U_12
N1 0.0435(7) 0.0463(7) 0.0493(8) -0.0057(6) 0.0200(6) -0.0040(6)
O1 0.0797(9) 0.0642(8) 0.0565(8) -0.0001(6) 0.0420(7) -0.0052(7)
O2 0.0750(9) 0.0583(8) 0.0641(9) 0.0112(6) 0.0346(8) -0.0077(6)
O3 0.0401(6) 0.0710(8) 0.0484(7) 0.0099(6) 0.0212(5) -0.0023(5)
O4 0.0487(7) 0.0643(8) 0.0634(8) -0.0106(7) 0.0157(6) 0.0027(6)
O5 0.1204(16) 0.0930(13) 0.0974(13) -0.0444(11) 0.0566(12) -0.0401(11)
C1 0.0498(9) 0.0556(10) 0.0498(10) 0.0001(8) 0.0231(8) -0.0065(8)
C2 0.0404(8) 0.0428(8) 0.0465(9) -0.0004(7) 0.0210(7) -0.0032(6)
C3 0.0378(8) 0.0541(9) 0.0501(9) 0.0038(7) 0.0228(7) -0.0037(7)
C4 0.0488(9) 0.0655(11) 0.0679(12) 0.0013(9) 0.0345(9) 0.0037(8)
C5 0.0629(11) 0.0552(10) 0.0604(11) -0.0022(8) 0.0373(10) 0.0014(8)
C6 0.0487(9) 0.0456(9) 0.0557(10) -0.0016(8) 0.0246(8) -0.0025(7)
C7 0.0389(8) 0.0470(9) 0.0504(9) 0.0011(7) 0.0213(7) -0.0027(6)
C8 0.1003(18) 0.0845(16) 0.0913(17) -0.0153(13) 0.0642(16) 0.0026(14)
C9 0.0626(11) 0.0480(10) 0.0792(14) -0.0091(10) 0.0324(11) -0.0053(8)
C10 0.0656(12) 0.0417(9) 0.0968(17) 0.0012(10) 0.0437(13) -0.0003(8)
C11 0.0747(15) 0.0511(12) 0.158(3) -0.0082(14) 0.0603(18) -0.0129(11)
C12 0.120(3) 0.0723(19) 0.258(6) -0.003(3) 0.129(4) -0.0202(18)
C13 0.177(4) 0.0674(18) 0.265(6) 0.016(3) 0.183(5) -0.007(2)
C14 0.177(4) 0.0717(17) 0.183(4) 0.025(2) 0.140(3) 0.010(2)
C15 0.0974(18) 0.0508(11) 0.129(2) 0.0173(13) 0.0803(18) 0.0039(11)
C16 0.0438(9) 0.0654(11) 0.0501(10) 0.0055(8) 0.0196(8) 0.0020(8)
C17 0.0483(10) 0.0657(12) 0.0700(13) 0.0067(10) 0.0249(10) 0.0076(8)
C18 0.0467(11) 0.109(2) 0.0792(17) 0.0087(14) 0.0146(11) 0.0109(12)
C19 0.0681(17) 0.231(5) 0.0655(18) 0.034(2) 0.0128(14) 0.020(2)
C20 0.087(2) 0.283(5) 0.0506(15) -0.006(2) 0.0267(15) 0.006(3)
C21 0.0679(15) 0.193(3) 0.0579(14) 0.0098(17) 0.0331(13) 0.0096(18)
C22 0.0455(9) 0.0470(9) 0.0564(10) -0.0008(7) 0.0255(8) -0.0032(7)
C23 0.0536(10) 0.0502(9) 0.0716(12) -0.0035(8) 0.0419(10) -0.0078(7)
C24 0.0635(12) 0.0565(11) 0.0963(16) 0.0028(10) 0.0532(12) 0.0025(9)
C25 0.0880(17) 0.0621(13) 0.149(3) -0.0052(15) 0.086(2) 0.0034(12)
C26 0.104(2) 0.0834(17) 0.160(3) -0.0393(19) 0.105(2) -0.0186(16)
C27 0.1016(19) 0.112(2) 0.107(2) -0.0401(17) 0.0810(18) -0.0295(17)
C28 0.0734(13) 0.0784(14) 0.0763(14) -0.0130(11) 0.0509(12) -0.0093(11)

loop_
_atom_type_symbol
_atom_type_description
_atom_type_scat_dispersion_real
_atom_type_scat_dispersion_imag
_atom_type_scat_source
C C 0.0033 0.0016 'International Tables Vol C Tables 4.2.6.8 and 6.1.1.4'
H H 0.0000 0.0000 'International Tables Vol C Tables 4.2.6.8 and 6.1.1.4'
N N 0.0061 0.0033 'International Tables Vol C Tables 4.2.6.8 and 6.1.1.4'
O O 0.0106 0.0060 'International Tables Vol C Tables 4.2.6.8 and 6.1.1.4'

loop_
_geom_angle_atom_site_label_1
_geom_angle_atom_site_label_2
_geom_angle_atom_site_label_3
_geom_angle
_geom_angle_site_symmetry_1
_geom_angle_site_symmetry_3
_geom_angle_publ_flag
C22 N1 C2 119.73(14) . . ?
C22 N1 H1 120.1 . . ?
C2 N1 H1 120.1 . . ?
C1 O1 C5 114.41(14) . . ?
C3 O3 C16 113.64(13) . . ?
O2 C1 O1 121.08(18) . . ?
O2 C1 C2 125.89(18) . . ?
O1 C1 C2 112.94(15) . . ?
N1 C2 C7 114.00(14) . . ?
N1 C2 C1 111.99(14) . . ?
C7 C2 C1 108.61(14) . . ?
N1 C2 C3 111.37(13) . . ?
C7 C2 C3 107.07(13) . . ?
C1 C2 C3 103.13(13) . . ?
O3 C3 C4 113.71(15) . . ?
O3 C3 C2 107.52(13) . . ?
C4 C3 C2 107.40(14) . . ?
O3 C3 H3 109.4 . . ?
C4 C3 H3 109.4 . . ?
C2 C3 H3 109.4 . . ?
C3 C4 C5 111.14(14) . . ?
C3 C4 H4A 109.4 . . ?
C5 C4 H4A 109.4 . . ?
C3 C4 H4B 109.4 . . ?
C5 C4 H4B 109.4 . . ?
H4A C4 H4B 108.0 . . ?
O1 C5 C8 105.25(18) . . ?
O1 C5 C6 107.22(15) . . ?
C8 C5 C6 118.07(18) . . ?
O1 C5 C4 105.26(15) . . ?
C8 C5 C4 112.97(18) . . ?
C6 C5 C4 107.18(16) . . ?
C7 C6 C9 123.06(18) . . ?
C7 C6 C5 112.69(15) . . ?
C9 C6 C5 124.11(17) . . ?
C6 C7 C2 115.05(16) . . ?
C6 C7 H7 122.5 . . ?
C2 C7 H7 122.5 . . ?
C5 C8 H8A 109.5 . . ?
C5 C8 H8B 109.5 . . ?
H8A C8 H8B 109.5 . . ?
C5 C8 H8C 109.5 . . ?
H8A C8 H8C 109.5 . . ?
H8B C8 H8C 109.5 . . ?
O5 C9 C10 120.8(2) . . ?
O5 C9 C6 120.1(2) . . ?
C10 C9 C6 119.0(2) . . ?
C15 C10 C11 118.9(3) . . ?
C15 C10 C9 122.6(2) . . ?
C11 C10 C9 118.5(3) . . ?
C12 C11 C10 120.6(4) . . ?
C12 C11 H11 119.7 . . ?
C10 C11 H11 119.7 . . ?
C11 C12 C13 121.2(4) . . ?
C11 C12 H12 119.4 . . ?
C13 C12 H12 119.4 . . ?
C12 C13 C14 120.3(3) . . ?
C12 C13 H13 119.8 . . ?
C14 C13 H13 119.8 . . ?
C15 C14 C13 117.9(4) . . ?
C15 C14 H14 121.0 . . ?
C13 C14 H14 121.0 . . ?
C10 C15 C14 120.9(3) . . ?
C10 C15 H15 119.5 . . ?
C14 C15 H15 119.5 . . ?
O3 C16 C21 107.13(17) . . ?
O3 C16 C17 113.08(17) . . ?
C21 C16 C17 111.36(19) . . ?
O3 C16 H16 108.4 . . ?
C21 C16 H16 108.4 . . ?
C17 C16 H16 108.4 . . ?
C16 C17 C18 110.6(2) . . ?
C16 C17 H17A 109.5 . . ?
C18 C17 H17A 109.5 . . ?
C16 C17 H17B 109.5 . . ?
C18 C17 H17B 109.5 . . ?
H17A C17 H17B 108.1 . . ?
C19 C18 C17 111.4(2) . . ?
C19 C18 H18A 109.4 . . ?
C17 C18 H18A 109.4 . . ?
C19 C18 H18B 109.4 . . ?
C17 C18 H18B 109.4 . . ?
H18A C18 H18B 108.0 . . ?
C18 C19 C20 111.5(3) . . ?
C18 C19 H19A 109.3 . . ?
C20 C19 H19A 109.3 . . ?
C18 C19 H19B 109.3 . . ?
C20 C19 H19B 109.3 . . ?
H19A C19 H19B 108.0 . . ?
C19 C20 C21 112.1(3) . . ?
C19 C20 H20A 109.2 . . ?
C21 C20 H20A 109.2 . . ?
C19 C20 H20B 109.2 . . ?
C21 C20 H20B 109.2 . . ?
H20A C20 H20B 107.9 . . ?
C16 C21 C20 109.8(2) . . ?
C16 C21 H21A 109.7 . . ?
C20 C21 H21A 109.7 . . ?
C16 C21 H21B 109.7 . . ?
C20 C21 H21B 109.7 . . ?
H21A C21 H21B 108.2 . . ?
O4 C22 N1 121.11(17) . . ?
O4 C22 C23 121.95(16) . . ?
N1 C22 C23 116.94(16) . . ?
C28 C23 C24 119.2(2) . . ?
C28 C23 C22 123.09(18) . . ?
C24 C23 C22 117.68(18) . . ?
C25 C24 C23 120.0(2) . . ?
C25 C24 H24 120.0 . . ?
C23 C24 H24 120.0 . . ?
C26 C25 C24 120.3(3) . . ?
C26 C25 H25 119.9 . . ?
C24 C25 H25 119.9 . . ?
C25 C26 C27 120.5(2) . . ?
C25 C26 H26 119.8 . . ?
C27 C26 H26 119.8 . . ?
C26 C27 C28 120.1(3) . . ?
C26 C27 H27 119.9 . . ?
C28 C27 H27 119.9 . . ?
C23 C28 C27 119.9(2) . . ?
C23 C28 H28 120.0 . . ?
C27 C28 H28 120.0 . . ?

loop_
_geom_bond_atom_site_label_1
_geom_bond_atom_site_label_2
_geom_bond_distance
_geom_bond_site_symmetry_2
_geom_bond_publ_flag
N1 C22 1.359(2) . ?
N1 C2 1.434(2) . ?
N1 H1 0.8600 . ?
O1 C1 1.340(2) . ?
O1 C5 1.484(2) . ?
O2 C1 1.206(2) . ?
O3 C3 1.407(2) . ?
O3 C16 1.446(2) . ?
O4 C22 1.221(2) . ?
O5 C9 1.223(3) . ?
C1 C2 1.527(3) . ?
C2 C7 1.505(2) . ?
C2 C3 1.557(2) . ?
C3 C4 1.534(3) . ?
C3 H3 0.9800 . ?
C4 C5 1.535(3) . ?
C4 H4A 0.9700 . ?
C4 H4B 0.9700 . ?
C5 C8 1.508(3) . ?
C5 C6 1.513(3) . ?
C6 C7 1.332(3) . ?
C6 C9 1.492(3) . ?
C7 H7 0.9300 . ?
C8 H8A 0.9600 . ?
C8 H8B 0.9600 . ?
C8 H8C 0.9600 . ?
C9 C10 1.458(3) . ?
C10 C15 1.378(4) . ?
C10 C11 1.395(3) . ?
C11 C12 1.348(6) . ?
C11 H11 0.9300 . ?
C12 C13 1.362(6) . ?
C12 H12 0.9300 . ?
C13 C14 1.404(6) . ?
C13 H13 0.9300 . ?
C14 C15 1.397(4) . ?
C14 H14 0.9300 . ?
C15 H15 0.9300 . ?
C16 C21 1.498(3) . ?
C16 C17 1.505(3) . ?
C16 H16 0.9800 . ?
C17 C18 1.520(3) . ?
C17 H17A 0.9700 . ?
C17 H17B 0.9700 . ?
C18 C19 1.488(5) . ?
C18 H18A 0.9700 . ?
C18 H18B 0.9700 . ?
C19 C20 1.497(5) . ?
C19 H19A 0.9700 . ?
C19 H19B 0.9700 . ?
C20 C21 1.536(4) . ?
C20 H20A 0.9700 . ?
C20 H20B 0.9700 . ?
C21 H21A 0.9700 . ?
C21 H21B 0.9700 . ?
C22 C23 1.492(3) . ?
C23 C28 1.380(3) . ?
C23 C24 1.388(3) . ?
C24 C25 1.384(3) . ?
C24 H24 0.9300 . ?
C25 C26 1.363(4) . ?
C25 H25 0.9300 . ?
C26 C27 1.365(4) . ?
C26 H26 0.9300 . ?
C27 C28 1.391(3) . ?
C27 H27 0.9300 . ?
C28 H28 0.9300 . ?

loop_
_geom_hbond_atom_site_label_D
_geom_hbond_atom_site_label_H
_geom_hbond_atom_site_label_A
_geom_hbond_distance_DH
_geom_hbond_distance_HA
_geom_hbond_distance_DA
_geom_hbond_angle_DHA
_geom_hbond_site_symmetry_A
N1 H1 O2 0.86 2.36 3.121(2) 148.3 5_565

loop_
_geom_torsion_atom_site_label_1
_geom_torsion_atom_site_label_2
_geom_torsion_atom_site_label_3
_geom_torsion_atom_site_label_4
_geom_torsion
_geom_torsion_site_symmetry_1
_geom_torsion_site_symmetry_2
_geom_torsion_site_symmetry_3
_geom_torsion_site_symmetry_4
_geom_torsion_publ_flag
C5 O1 C1 O2 170.67(17) . . . . ?
C5 O1 C1 C2 -6.0(2) . . . . ?
C22 N1 C2 C7 -56.7(2) . . . . ?
C22 N1 C2 C1 67.10(19) . . . . ?
C22 N1 C2 C3 -178.00(15) . . . . ?
O2 C1 C2 N1 9.2(2) . . . . ?
O1 C1 C2 N1 -174.37(14) . . . . ?
O2 C1 C2 C7 135.97(19) . . . . ?
O1 C1 C2 C7 -47.58(19) . . . . ?
O2 C1 C2 C3 -110.7(2) . . . . ?
O1 C1 C2 C3 65.78(17) . . . . ?
C16 O3 C3 C4 99.36(17) . . . . ?
C16 O3 C3 C2 -141.88(14) . . . . ?
N1 C2 C3 O3 58.76(17) . . . . ?
C7 C2 C3 O3 -66.48(17) . . . . ?
C1 C2 C3 O3 179.03(13) . . . . ?
N1 C2 C3 C4 -178.50(14) . . . . ?
C7 C2 C3 C4 56.26(18) . . . . ?
C1 C2 C3 C4 -58.22(17) . . . . ?
O3 C3 C4 C5 118.54(17) . . . . ?
C2 C3 C4 C5 -0.3(2) . . . . ?
C1 O1 C5 C8 -175.83(17) . . . . ?
C1 O1 C5 C6 57.6(2) . . . . ?
C1 O1 C5 C4 -56.3(2) . . . . ?
C3 C4 C5 O1 57.80(19) . . . . ?
C3 C4 C5 C8 172.12(18) . . . . ?
C3 C4 C5 C6 -56.1(2) . . . . ?
O1 C5 C6 C7 -54.5(2) . . . . ?
C8 C5 C6 C7 -173.02(19) . . . . ?
C4 C5 C6 C7 58.1(2) . . . . ?
O1 C5 C6 C9 121.21(19) . . . . ?
C8 C5 C6 C9 2.7(3) . . . . ?
C4 C5 C6 C9 -126.20(19) . . . . ?
C9 C6 C7 C2 -175.12(17) . . . . ?
C5 C6 C7 C2 0.6(2) . . . . ?
N1 C2 C7 C6 176.30(15) . . . . ?
C1 C2 C7 C6 50.7(2) . . . . ?
C3 C2 C7 C6 -60.06(19) . . . . ?
C7 C6 C9 O5 138.6(2) . . . . ?
C5 C6 C9 O5 -36.7(3) . . . . ?
C7 C6 C9 C10 -37.4(3) . . . . ?
C5 C6 C9 C10 147.30(19) . . . . ?
O5 C9 C10 C15 157.2(2) . . . . ?
C6 C9 C10 C15 -26.8(3) . . . . ?
O5 C9 C10 C11 -23.5(3) . . . . ?
C6 C9 C10 C11 152.5(2) . . . . ?
C15 C10 C11 C12 2.6(4) . . . . ?
C9 C10 C11 C12 -176.7(3) . . . . ?
C10 C11 C12 C13 -1.5(5) . . . . ?
C11 C12 C13 C14 -1.1(6) . . . . ?
C12 C13 C14 C15 2.5(5) . . . . ?
C11 C10 C15 C14 -1.0(3) . . . . ?
C9 C10 C15 C14 178.3(2) . . . . ?
C13 C14 C15 C10 -1.5(4) . . . . ?
C3 O3 C16 C21 168.9(2) . . . . ?
C3 O3 C16 C17 -68.0(2) . . . . ?
O3 C16 C17 C18 -178.10(18) . . . . ?
C21 C16 C17 C18 -57.4(3) . . . . ?
C16 C17 C18 C19 56.2(3) . . . . ?
C17 C18 C19 C20 -54.9(4) . . . . ?
C18 C19 C20 C21 54.6(5) . . . . ?
O3 C16 C21 C20 -179.6(3) . . . . ?
C17 C16 C21 C20 56.2(4) . . . . ?
C19 C20 C21 C16 -54.9(5) . . . . ?
C2 N1 C22 O4 -0.3(3) . . . . ?
C2 N1 C22 C23 180.00(15) . . . . ?
O4 C22 C23 C28 156.4(2) . . . . ?
N1 C22 C23 C28 -23.8(3) . . . . ?
O4 C22 C23 C24 -23.5(3) . . . . ?
N1 C22 C23 C24 156.26(17) . . . . ?
C28 C23 C24 C25 1.3(3) . . . . ?
C22 C23 C24 C25 -178.75(18) . . . . ?
C23 C24 C25 C26 -1.2(3) . . . . ?
C24 C25 C26 C27 0.4(4) . . . . ?
C25 C26 C27 C28 0.4(4) . . . . ?
C24 C23 C28 C27 -0.6(3) . . . . ?
C22 C23 C28 C27 179.48(19) . . . . ?
C26 C27 C28 C23 -0.2(4) . . . . ?
